data_7713640
loop_
_publ_author_name
'Wenger, John S.'
'Getahun, Addis'
'Johnstone, Timothy C.'

_publ_section_title
;
 Variation in pnictogen-oxygen bonding unlocks greatly enhanced
 Br&#xf8;nsted basicity for the monomeric stibine oxide.
;
_journal_name_full 'Dalton transactions (Cambridge, England : 2003)'
_journal_paper_doi 10.1039/d3dt02113k
_journal_year 2023
_chemical_formula_moiety 'C36 H52 O Sb, C F3 O3 S'
_chemical_formula_sum 'C37 H52 F3 O4 S Sb'
_chemical_formula_weight 771.59
_space_group_crystal_system triclinic
_space_group_IT_number 2
_space_group_name_Hall '-P 1'
_space_group_name_H-M_alt 'P -1'
_atom_sites_solution_hydrogens mixed
_atom_sites_solution_primary dual
_audit_creation_date 2022-07-07
_audit_creation_method
;
Olex2 1.5
(compiled 2022.04.07 svn.rca3783a0 for OlexSys, GUI svn.r6498)
;
_audit_update_record
;
2023-03-21 deposited with the CCDC.	2023-07-28 downloaded from the CCDC.
;
_cell_angle_alpha 90.2560(10)
_cell_angle_beta 98.4430(10)
_cell_angle_gamma 105.1700(10)
_cell_formula_units_Z 2
_cell_length_a 10.19520(10)
_cell_length_b 12.58260(10)
_cell_length_c 14.95020(10)
_cell_measurement_reflns_used 38568
_cell_measurement_temperature 100.00(10)
_cell_measurement_theta_max 77.1970
_cell_measurement_theta_min 2.9670
_cell_volume 1829.10(3)
_computing_cell_refinement 'CrysAlisPro 1.171.42.53a (Rigaku OD, 2022)'
_computing_data_collection 'CrysAlisPro 1.171.42.53a (Rigaku OD, 2022)'
_computing_data_reduction 'CrysAlisPro 1.171.42.53a (Rigaku OD, 2022)'
_computing_molecular_graphics 'Olex2 1.5 (Dolomanov et al., 2009)'
_computing_publication_material 'Olex2 1.5 (Dolomanov et al., 2009)'
_computing_structure_refinement 'SHELXL 2018/3 (Sheldrick, 2015)'
_computing_structure_solution 'SHELXT 2018/2 (Sheldrick, 2018)'
_diffrn_ambient_environment N~2~
_diffrn_ambient_temperature 100.00(10)
_diffrn_detector 'Hybrid Pixel Array Detector'
_diffrn_detector_area_resol_mean 10.0000
_diffrn_detector_type HyPix
_diffrn_measured_fraction_theta_full 1.000
_diffrn_measured_fraction_theta_max 1.000
_diffrn_measurement_details
;
List of Runs (angles in degrees, time in seconds):

  # Type    Start    End  Width  t~exp~   \w     \q     \k     \f   Frames
#--------------------------------------------------------------------------
  1  \w    107.00 175.00   0.50    0.38    --  105.75  77.00 150.00  136
  2  \w    102.00 147.00   0.50    0.38    --  105.75  77.00  60.00   90
  3  \w    152.00 178.00   0.50    0.38    --  105.75  77.00  60.00   52
  4  \w    106.00 178.00   0.50    0.38    --  105.75  66.00  22.00  144
  5  \w    100.00 155.00   0.50    0.38    --  105.75  38.00 -30.00  110
  6  \w     79.00 119.00   0.50    0.09    --   49.66  66.00  22.00   80
  7  \w    105.00 165.00   0.50    0.38    --  105.75  19.00 120.00  120
  8  \w     34.00  60.00   0.50    0.38    --  105.75 -57.00  30.00   52
  9  \w     38.00  65.00   0.50    0.38    --  105.75 -57.00 -30.00   54
 10  \w     35.00  60.00   0.50    0.38    --  105.75 -66.00-111.00   50
 11  \w     34.00  63.00   0.50    0.38    --  105.75 -57.00-180.00   58
 12  \w      2.00  66.00   0.50    0.09    --   49.66 -66.00-111.00  128
 13  \w     35.00  60.00   0.50    0.38    --  105.75 -57.00 -60.00   50
 14  \w     34.00  66.00   0.50    0.38    --  105.75 -57.00 120.00   64
 15  \w     35.00  62.00   0.50    0.38    --  105.75 -57.00 150.00   54
 16  \w     46.00 106.00   0.50    0.38    --  105.75 -99.00 120.00  120
 17  \w     82.00 110.00   0.50    0.38    --  105.75-125.00 120.00   56
 18  \w     35.00  76.00   0.50    0.38    --  105.75-125.00 120.00   82
 19  \w     74.00 102.00   0.50    0.38    --  105.75 -99.00   0.00   56
 20  \w     34.00 104.00   0.50    0.38    --  105.75-125.00 -30.00  140
 21  \w     51.00  76.00   0.50    0.38    --  105.75 -99.00 -60.00   50
 22  \w     81.00 106.00   0.50    0.38    --  105.75 -99.00 -60.00   50
 23  \w     67.00 106.00   0.50    0.38    --  105.75 -99.00-120.00   78
 24  \w     67.00  93.00   0.50    0.38    --  105.75 -99.00-180.00   52
 25  \w     36.00 100.00   0.50    0.38    --  105.75 -99.00-150.00  128
 26  \w     37.00  73.00   0.50    0.38    --  105.75-125.00 -90.00   72
 27  \w     41.00  66.00   0.50    0.38    --  105.75 -99.00   0.00   50
 28  \w     75.00 100.00   0.50    0.38    --  105.75 -99.00  30.00   50
 29  \w     51.00  98.00   0.50    0.38    --  105.75 -99.00  60.00   94
 30  \w    -30.00  17.00   0.50    0.09    --  -49.66  66.00  22.00   94
 31  \w    -64.00 -15.00   0.50    0.38    --  -84.25  57.00 -60.00   98
 32  \w    -66.00 -33.00   0.50    0.38    --  -84.25  66.00  22.00   66
 33  \w    -42.00 -15.00   0.50    0.38    --  -84.25  38.00  30.00   54
 34  \w    -18.00  10.00   0.50    0.09    --  -49.66  19.00  30.00   56
 35  \w    -41.00 -15.00   0.50    0.38    --  -84.25  38.00 150.00   52
 36  \w    -42.00 -17.00   0.50    0.38    --  -84.25  38.00 120.00   50
 37  \w   -151.00-100.00   0.50    0.38    --  -84.25 -77.00   0.00  102
 38  \w   -151.00 -93.00   0.50    0.38    --  -84.25 -66.00-111.00  116
 39  \w    -66.00 -34.00   0.50    0.09    --  -49.66 -66.00-111.00   64
 40  \w   -116.00 -85.00   0.50    0.09    --  -49.66 -57.00 -90.00   62
 41  \w   -119.00 -83.00   0.50    0.09    --  -49.66 -66.00-111.00   72
 42  \w   -120.00 -91.00   0.50    0.09    --  -49.66-125.00 -30.00   58
 43  \w   -156.00-111.00   0.50    0.38    --  -84.25-125.00  30.00   90
 44  \w   -117.00 -90.00   0.50    0.09    --  -49.66-125.00-150.00   54
 45  \w   -120.00 -92.00   0.50    0.09    --  -49.66-125.00-180.00   56
 46  \w   -153.00-127.00   0.50    0.38    --  -84.25 -66.00-111.00   52
 47  \w    -13.00  12.00   0.50    0.09    --   12.00  87.00 164.93   50
 48  \w      0.00  26.00   0.50    0.09    --   20.00  75.00  80.47   52
 49  \w      6.00  31.00   0.50    0.09    --   24.00  70.00 -39.69   50
 50  \w    -44.00 -19.00   0.50    0.09    --  -32.00 -63.00 -93.61   50
 51  \w    -42.00 -17.00   0.50    0.09    --  -32.00 -64.00-179.03   50
 52  \w     17.00  42.00   0.50    0.09    --   32.00  63.00-145.65   50
 53  \w    -48.00 -23.00   0.50    0.09    --  -36.00 -61.00 107.58   50
 54  \w     22.00  47.00   0.50    0.09    --   36.00  60.00 103.43   50
 55  \w    -56.00 -31.00   0.50    0.09    --  -40.00 -58.00  34.95   50
 56  \w     27.00  52.00   0.50    0.09    --   40.00  58.00-160.80   50
 57  \w    -76.00 -36.00   0.50    0.09    --  -48.00 -55.00 -30.67   80
 58  \w     33.00  61.00   0.50    0.09    --   49.41  66.00  22.00   56
 59  \w    -66.00 -40.00   0.50    0.09    --  -52.00 -56.00 167.34   52
 60  \w    -81.00 -40.00   0.50    0.09    --  -52.00 -56.00 -88.89   82
 61  \w    -72.00 -46.00   0.50    0.09    --  -56.00 -54.00 144.37   52
 62  \w    -75.00 -50.00   0.50    0.09    --  -60.00 -51.00 -72.44   50
 63  \w    -88.00 -48.00   0.50    0.09    --  -60.00 -56.00  75.06   80
 64  \w    -88.00 -48.00   0.50    0.09    --  -60.00 -53.00  18.72   80
 65  \w   -131.00-105.00   0.50    0.09    --  -60.00 -56.00  75.06   52
 66  \w    -74.00 -48.00   0.50    0.09    --  -60.00 -54.00  90.00   52
 67  \w    -82.00 -48.00   0.50    0.09    --  -60.00 -54.00 118.39   68
 68  \w    -73.00 -48.00   0.50    0.09    --  -60.00 -54.00-161.26   50
 69  \w    -74.00 -48.00   0.50    0.09    --  -60.00 -53.00-128.29   52
 70  \w   -125.00 -98.00   0.50    0.09    --  -60.00 -53.00  18.72   54
 71  \w    -81.00 -56.00   0.50    0.38    --  -68.00 -54.00  15.37   50
 72  \w   -131.00-105.00   0.50    0.38    --  -68.00 -54.00  15.37   52
 73  \w    107.00 134.00   0.50    0.09    --   68.00  55.00 102.93   54
 74  \w     56.00  81.00   0.50    0.09    --   68.00  55.00 102.93   50
 75  \w    -86.00 -60.00   0.50    0.38    --  -72.00 -54.00 -78.99   52
 76  \w    -92.00 -66.00   0.50    0.38    --  -76.00 -55.00 154.32   52
 77  \w    -89.00 -63.00   0.50    0.38    --  -76.00 -56.00 139.03   52
 78  \w    -90.00 -64.00   0.50    0.38    --  -76.00 -54.00   2.54   52
 79  \w    -91.00 -65.00   0.50    0.38    --  -76.00 -56.00 -54.22   52
 80  \w    -89.00 -64.00   0.50    0.38    --  -76.00 -56.00 -26.17   50
 81  \w    -89.00 -63.00   0.50    0.38    --  -76.00 -56.00-164.97   52
 82  \w    -89.00 -64.00   0.50    0.38    --  -76.00 -56.00 -82.81   50
 83  \w    -93.00 -68.00   0.50    0.38    --  -80.00 -53.00 -42.68   50
 84  \w   -150.00-125.00   0.50    0.38    --  -80.00 -53.00 -42.68   50
 85  \w    -99.00 -72.00   0.50    0.38    --  -84.25 -54.00-173.17   54
 86  \w   -104.00 -72.00   0.50    0.38    --  -84.25 -55.00  26.77   64
 87  \w    -98.00 -72.00   0.50    0.38    --  -84.25 -54.00 110.78   52
 88  \w   -101.00 -75.00   0.50    0.38    --  -84.25 -51.00 -10.78   52
 89  \w    -97.00 -72.00   0.50    0.38    --  -84.25 -55.00  72.87   50
 90  \w    -98.00 -72.00   0.50    0.38    --  -84.25 -54.00-140.78   52
 91  \w   -104.00 -75.00   0.50    0.38    --  -84.25 -54.00 105.05   58
 92  \w   -100.00 -74.00   0.50    0.38    --  -84.25 -54.00   1.11   52
 93  \w   -133.00 -74.00   0.50    0.38    --  -84.25 -51.00 135.40  118
 94  \w    -98.00 -73.00   0.50    0.38    --  -84.25 -54.00 126.21   50
 95  \w   -105.00 -72.00   0.50    0.38    --  -84.25 -54.00 -73.29   66
 96  \w   -100.00 -74.00   0.50    0.38    --  -84.25 -55.00 177.47   52
 97  \w   -140.00-114.00   0.50    0.38    --  -84.25 -55.00 177.47   52
 98  \w    -99.00 -73.00   0.50    0.38    --  -84.25 -54.00-148.87   52
 99  \w    -42.00 -17.00   0.50    0.38    --  -84.25  38.00 -90.00   50
100  \w   -103.00 -73.00   0.50    0.38    --  -84.25 -55.00-106.28   60
101  \w    -93.00 -68.00   0.50    0.38    --  -84.25 -66.00-111.00   50
102  \w    -97.00 -72.00   0.50    0.38    --  -84.25 -55.00  44.99   50
103  \w   -102.00 -77.00   0.50    0.38    --  -84.25 -56.00 -92.31   50
104  \w    -99.00 -73.00   0.50    0.38    --  -84.25 -53.00  51.28   52
105  \w   -100.00 -74.00   0.50    0.38    --  -84.25 -51.00  87.18   52
106  \w    104.00 131.00   0.50    0.38    --  105.75  57.00 -30.00   54
107  \w     71.00  97.00   0.50    0.38    --  105.75-125.00   0.00   52
108  \w     36.00  61.00   0.50    0.38    --  105.75-125.00   0.00   50
109  \w    141.00 168.00   0.50    0.38    --  105.75  57.00-150.00   54
110  \w    103.00 129.00   0.50    0.38    --  105.75  57.00-150.00   52
111  \w    137.00 175.00   0.50    0.38    --  105.75  57.00-120.00   76
112  \w    141.00 177.00   0.50    0.38    --  105.75  57.00-180.00   72
113  \w     95.00 130.00   0.50    0.38    --  105.75  57.00-120.00   70
114  \w     93.00 125.00   0.50    0.38    --  105.75  57.00-180.00   64
115  \w    141.00 167.00   0.50    0.38    --  105.75  57.00 -90.00   52
116  \w     94.00 125.00   0.50    0.38    --  105.75  57.00 -90.00   62
117  \w     99.00 151.00   0.50    0.38    --  105.75  38.00 150.00  104
118  \w     94.00 119.00   0.50    0.38    --  105.75  57.00 -60.00   50
119  \w    101.00 150.00   0.50    0.38    --  105.75  38.00  60.00   98
120  \w     96.00 128.00   0.50    0.38    --  105.75  57.00   0.00   64
121  \w    140.00 168.00   0.50    0.38    --  105.75  57.00 -30.00   56
;
_diffrn_measurement_device 'four-circle diffractometer'
_diffrn_measurement_device_type 'XtaLAB Synergy, Dualflex, HyPix'
_diffrn_measurement_method '\w scans'
_diffrn_orient_matrix_type 'CrysAlisPro convention (1999,Acta A55,543-557)'
_diffrn_orient_matrix_UB_11 -0.1442352000
_diffrn_orient_matrix_UB_12 -0.0405214000
_diffrn_orient_matrix_UB_13 -0.0564170000
_diffrn_orient_matrix_UB_21 -0.0286853000
_diffrn_orient_matrix_UB_22 -0.1045907000
_diffrn_orient_matrix_UB_23 0.0550348000
_diffrn_orient_matrix_UB_31 -0.0589488000
_diffrn_orient_matrix_UB_32 0.0595295000
_diffrn_orient_matrix_UB_33 0.0682841000
_diffrn_radiation_monochromator mirror
_diffrn_radiation_probe x-ray
_diffrn_radiation_type 'Cu K\a'
_diffrn_radiation_wavelength 1.54184
_diffrn_reflns_av_R_equivalents 0.0480
_diffrn_reflns_av_unetI/netI 0.0242
_diffrn_reflns_Laue_measured_fraction_full 1.000
_diffrn_reflns_Laue_measured_fraction_max 1.000
_diffrn_reflns_limit_h_max 12
_diffrn_reflns_limit_h_min -12
_diffrn_reflns_limit_k_max 15
_diffrn_reflns_limit_k_min -15
_diffrn_reflns_limit_l_max 17
_diffrn_reflns_limit_l_min -17
_diffrn_reflns_number 52573
_diffrn_reflns_point_group_measured_fraction_full 1.000
_diffrn_reflns_point_group_measured_fraction_max 1.000
_diffrn_reflns_theta_full 67.073
_diffrn_reflns_theta_max 67.073
_diffrn_reflns_theta_min 2.991
_diffrn_source 'micro-focus sealed X-ray tube'
_diffrn_source_type 'PhotonJet (Cu) X-ray Source'
_exptl_absorpt_coefficient_mu 6.948
_exptl_absorpt_correction_T_max 0.82604
_exptl_absorpt_correction_T_min 0.82087
_exptl_absorpt_correction_type sphere
_exptl_absorpt_process_details
;
CrysAlisPro 1.171.42.53a (Rigaku Oxford Diffraction, 2022)
Spherical absorption correction
using equivalent radius and absorption coefficient.
Empirical absorption correction using spherical harmonics,
implemented in SCALE3 ABSPACK scaling algorithm.
;
_exptl_crystal_colour colorless
_exptl_crystal_density_diffrn 1.401
_exptl_crystal_description sphere
_exptl_crystal_F_000 800
_exptl_crystal_size_max 0.09
_exptl_crystal_size_mid 0.08
_exptl_crystal_size_min 0.06
_exptl_crystal_size_rad 0.037
_refine_diff_density_max 0.423
_refine_diff_density_min -0.319
_refine_diff_density_rms 0.051
_refine_ls_extinction_method none
_refine_ls_goodness_of_fit_ref 1.031
_refine_ls_hydrogen_treatment mixed
_refine_ls_matrix_type full
_refine_ls_number_parameters 431
_refine_ls_number_reflns 6525
_refine_ls_number_restraints 1
_refine_ls_restrained_S_all 1.032
_refine_ls_R_factor_all 0.0209
_refine_ls_R_factor_gt 0.0198
_refine_ls_shift/su_max 0.002
_refine_ls_shift/su_mean 0.000
_refine_ls_structure_factor_coef Fsqd
_refine_ls_weighting_details 'w=1/[\s^2^(Fo^2^)+(0.0230P)^2^+0.9736P] where P=(Fo^2^+2Fc^2^)/3'
_refine_ls_weighting_scheme calc
_refine_ls_wR_factor_gt 0.0489
_refine_ls_wR_factor_ref 0.0494
_reflns_Friedel_coverage 0.000
_reflns_number_gt 6264
_reflns_number_total 6525
_reflns_threshold_expression 'I > 2\s(I)'
_cod_data_source_file d3dt02113k2.cif
_cod_data_source_block 2a
_cod_database_code 7713640
_shelx_shelxl_version_number 2018/3
_chemical_oxdiff_formula 'C37 H52 O4 Sb1 F3 S1'
_chemical_oxdiff_usercomment 'Dipp3SbOH CF3SO3 JSW0564'
_shelx_space_group_comment
;
The symmetry employed for this shelxl refinement is uniquely defined
by the following loop, which should always be used as a source of
symmetry information in preference to the above space-group names.
They are only intended as comments.
;
_shelx_estimated_absorpt_t_max 0.681
_shelx_estimated_absorpt_t_min 0.574
_olex2_refinement_description
;
1. Fixed Uiso
 At 1.2 times of:
  All C(H) groups
 At 1.5 times of:
  All C(H,H,H) groups
2. Restrained distances
 O1-H1
 0.84 with sigma of 0.02
3.a Ternary CH refined with riding coordinates:
 C17(H17), C37(H37), C38(H38), C18(H18), C28(H28), C27(H27)
3.b Aromatic/amide H refined with riding coordinates:
 C33(H33), C34(H34), C13(H13), C35(H35), C25(H25), C14(H14), C15(H15),
 C24(H24), C23(H23)
3.c Idealised Me refined as rotating group:
 C371(H37A,H37B,H37C), C171(H17A,H17B,H17C), C172(H17D,H17E,H17F), C182(H18A,
 H18B,H18C), C271(H27A,H27B,H27C), C282(H28A,H28B,H28C), C372(H37D,H37E,H37F),
 C381(H38A,H38B,H38C), C382(H38D,H38E,H38F), C281(H28D,H28E,H28F), C181(H18D,
 H18E,H18F), C272(H27D,H27E,H27F)
;
_olex2_submission_special_instructions 'No special instructions were received'
_oxdiff_exptl_absorpt_empirical_details
;
Empirical correction (ABSPACK) includes:
- Absorption correction using spherical harmonics
- Frame scaling
- Detector area scaling
;
_oxdiff_exptl_absorpt_empirical_full_max 1.302
_oxdiff_exptl_absorpt_empirical_full_min 0.737

loop_
_space_group_symop_operation_xyz
'x, y, z'
'-x, -y, -z'

loop_
_atom_site_label
_atom_site_type_symbol
_atom_site_fract_x
_atom_site_fract_y
_atom_site_fract_z
_atom_site_U_iso_or_equiv
_atom_site_adp_type
_atom_site_occupancy
_atom_site_site_symmetry_order
_atom_site_calc_flag
_atom_site_refinement_flags_posn
_atom_site_refinement_flags_adp
_atom_site_refinement_flags_occupancy
_atom_site_disorder_assembly
_atom_site_disorder_group
Sb1 Sb 0.63565(2) 0.31459(2) 0.28691(2) 0.01394(4) Uani 1 1 d . . . . .
S1 S 0.86301(4) 0.74372(3) 0.23491(3) 0.01881(9) Uani 1 1 d . . . . .
F2 F 0.94343(13) 0.71339(11) 0.07995(8) 0.0376(3) Uani 1 1 d . . . . .
F1 F 1.10855(12) 0.75799(11) 0.19224(8) 0.0358(3) Uani 1 1 d . . . . .
O1 O 0.77543(13) 0.43885(10) 0.34488(9) 0.0200(3) Uani 1 1 d D . . . .
F3 F 1.01254(14) 0.88058(11) 0.13453(9) 0.0420(3) Uani 1 1 d . . . . .
O3 O 0.74623(14) 0.77429(11) 0.18654(9) 0.0263(3) Uani 1 1 d . . . . .
O4 O 0.93230(14) 0.81142(11) 0.31445(9) 0.0273(3) Uani 1 1 d . . . . .
O2 O 0.84273(15) 0.62640(11) 0.24487(10) 0.0274(3) Uani 1 1 d . . . . .
C31 C 0.71053(18) 0.18261(15) 0.34516(12) 0.0185(4) Uani 1 1 d . . . . .
C33 C 0.86485(19) 0.12481(16) 0.46017(13) 0.0218(4) Uani 1 1 d . . . . .
H33 H 0.920019 0.135166 0.518167 0.026 Uiso 1 1 calc R U . . .
C17 C 0.5263(2) 0.54730(15) 0.30297(13) 0.0224(4) Uani 1 1 d . . . . .
H17 H 0.591083 0.524005 0.267852 0.027 Uiso 1 1 calc R U . . .
C34 C 0.8633(2) 0.03712(16) 0.40368(14) 0.0247(4) Uani 1 1 d . . . . .
H34 H 0.920587 -0.009954 0.422084 0.030 Uiso 1 1 calc R U . . .
C21 C 0.6617(2) 0.31812(16) 0.14741(13) 0.0225(4) Uani 1 1 d . . . . .
C37 C 0.78527(19) 0.28719(15) 0.50265(13) 0.0208(4) Uani 1 1 d . . . . .
H37 H 0.720084 0.329578 0.475400 0.025 Uiso 1 1 calc R U . . .
C36 C 0.6995(2) 0.08857(15) 0.28958(13) 0.0219(4) Uani 1 1 d . . . . .
C11 C 0.45171(18) 0.33751(15) 0.32975(12) 0.0189(4) Uani 1 1 d . . . . .
C371 C 0.9260(2) 0.36722(16) 0.52839(13) 0.0250(4) Uani 1 1 d . . . . .
H37A H 0.991023 0.327450 0.556495 0.038 Uiso 1 1 calc R U . . .
H37B H 0.920171 0.424295 0.571317 0.038 Uiso 1 1 calc R U . . .
H37C H 0.957701 0.401642 0.474004 0.038 Uiso 1 1 calc R U . . .
C12 C 0.4359(2) 0.44501(16) 0.33706(13) 0.0226(4) Uani 1 1 d . . . . .
C32 C 0.78645(18) 0.19864(15) 0.43337(12) 0.0186(4) Uani 1 1 d . . . . .
C38 C 0.5980(2) 0.05310(17) 0.20288(15) 0.0302(5) Uani 1 1 d . . . . .
H38 H 0.546309 0.110337 0.190847 0.036 Uiso 1 1 calc R U . . .
C18 C 0.3588(2) 0.12711(16) 0.34100(14) 0.0272(4) Uani 1 1 d . . . . .
H18 H 0.431363 0.127679 0.302531 0.033 Uiso 1 1 calc R U . . .
C16 C 0.3544(2) 0.24523(17) 0.35533(13) 0.0238(4) Uani 1 1 d . . . . .
C13 C 0.3244(2) 0.45757(18) 0.37637(15) 0.0307(5) Uani 1 1 d . . . . .
H13 H 0.311919 0.529207 0.383284 0.037 Uiso 1 1 calc R U . . .
C35 C 0.7792(2) 0.01727(16) 0.32063(13) 0.0247(4) Uani 1 1 d . . . . .
H35 H 0.775584 -0.045724 0.284115 0.030 Uiso 1 1 calc R U . . .
C26 C 0.7959(2) 0.33305(17) 0.12767(14) 0.0261(4) Uani 1 1 d . . . . .
C4 C 0.9883(2) 0.77565(17) 0.15648(13) 0.0251(4) Uani 1 1 d . . . . .
C25 C 0.8108(2) 0.3302(2) 0.03614(15) 0.0346(5) Uani 1 1 d . . . . .
H25 H 0.900277 0.343033 0.020238 0.042 Uiso 1 1 calc R U . . .
C14 C 0.2319(2) 0.3684(2) 0.40541(16) 0.0355(5) Uani 1 1 d . . . . .
H14 H 0.158306 0.379607 0.433274 0.043 Uiso 1 1 calc R U . . .
C171 C 0.6114(2) 0.62433(18) 0.38181(15) 0.0340(5) Uani 1 1 d . . . . .
H17A H 0.549984 0.641869 0.420905 0.051 Uiso 1 1 calc R U . . .
H17B H 0.663639 0.692438 0.358312 0.051 Uiso 1 1 calc R U . . .
H17C H 0.675082 0.588146 0.416815 0.051 Uiso 1 1 calc R U . . .
C172 C 0.4408(2) 0.60842(18) 0.23953(15) 0.0313(5) Uani 1 1 d . . . . .
H17D H 0.378458 0.556130 0.193417 0.047 Uiso 1 1 calc R U . . .
H17E H 0.502417 0.666025 0.210043 0.047 Uiso 1 1 calc R U . . .
H17F H 0.386997 0.642046 0.274705 0.047 Uiso 1 1 calc R U . . .
C182 C 0.2228(2) 0.05506(18) 0.29090(16) 0.0346(5) Uani 1 1 d . . . . .
H18A H 0.150721 0.048860 0.328807 0.052 Uiso 1 1 calc R U . . .
H18B H 0.233008 -0.018452 0.277633 0.052 Uiso 1 1 calc R U . . .
H18C H 0.197550 0.088582 0.234131 0.052 Uiso 1 1 calc R U . . .
C22 C 0.5458(2) 0.29737(18) 0.07898(14) 0.0282(4) Uani 1 1 d . . . . .
C271 C 0.3028(2) 0.1721(2) 0.05674(16) 0.0373(5) Uani 1 1 d . . . . .
H27A H 0.211709 0.163422 0.074185 0.056 Uiso 1 1 calc R U . . .
H27B H 0.340381 0.111863 0.080240 0.056 Uiso 1 1 calc R U . . .
H27C H 0.294850 0.170473 -0.009412 0.056 Uiso 1 1 calc R U . . .
C28 C 0.9271(2) 0.34951(18) 0.19584(14) 0.0282(4) Uani 1 1 d . . . . .
H28 H 0.901328 0.347984 0.257937 0.034 Uiso 1 1 calc R U . . .
C282 C 1.0269(2) 0.46160(19) 0.18664(18) 0.0388(5) Uani 1 1 d . . . . .
H28A H 1.054841 0.464723 0.126518 0.058 Uiso 1 1 calc R U . . .
H28B H 1.108231 0.471882 0.233085 0.058 Uiso 1 1 calc R U . . .
H28C H 0.981633 0.520066 0.194430 0.058 Uiso 1 1 calc R U . . .
C372 C 0.7359(2) 0.23665(17) 0.58972(14) 0.0267(4) Uani 1 1 d . . . . .
H37D H 0.794182 0.189843 0.614836 0.040 Uiso 1 1 calc R U . . .
H37E H 0.640354 0.192193 0.575393 0.040 Uiso 1 1 calc R U . . .
H37F H 0.741881 0.295844 0.634189 0.040 Uiso 1 1 calc R U . . .
C27 C 0.3998(2) 0.2837(2) 0.09653(14) 0.0342(5) Uani 1 1 d . . . . .
H27 H 0.400705 0.286217 0.163487 0.041 Uiso 1 1 calc R U . . .
C381 C 0.6658(3) 0.0415(2) 0.11973(15) 0.0391(6) Uani 1 1 d . . . . .
H38A H 0.721741 -0.011013 0.131291 0.059 Uiso 1 1 calc R U . . .
H38B H 0.724538 0.113368 0.107520 0.059 Uiso 1 1 calc R U . . .
H38C H 0.594510 0.014616 0.067214 0.059 Uiso 1 1 calc R U . . .
C382 C 0.4938(3) -0.05633(18) 0.21520(19) 0.0415(6) Uani 1 1 d . . . . .
H38D H 0.419361 -0.071918 0.163495 0.062 Uiso 1 1 calc R U . . .
H38E H 0.455645 -0.051162 0.271038 0.062 Uiso 1 1 calc R U . . .
H38F H 0.539818 -0.115832 0.218948 0.062 Uiso 1 1 calc R U . . .
C281 C 0.9968(2) 0.25675(19) 0.18626(16) 0.0338(5) Uani 1 1 d . . . . .
H28D H 0.937420 0.186979 0.202198 0.051 Uiso 1 1 calc R U . . .
H28E H 1.085011 0.273479 0.226855 0.051 Uiso 1 1 calc R U . . .
H28F H 1.012674 0.250511 0.123588 0.051 Uiso 1 1 calc R U . . .
C15 C 0.2458(2) 0.26332(19) 0.39418(14) 0.0311(5) Uani 1 1 d . . . . .
H15 H 0.180338 0.202472 0.413212 0.037 Uiso 1 1 calc R U . . .
C24 C 0.6982(3) 0.3091(2) -0.03163(15) 0.0395(6) Uani 1 1 d . . . . .
H24 H 0.710992 0.306185 -0.093181 0.047 Uiso 1 1 calc R U . . .
C181 C 0.4002(3) 0.0787(2) 0.43099(17) 0.0422(6) Uani 1 1 d . . . . .
H18D H 0.490022 0.123899 0.460142 0.063 Uiso 1 1 calc R U . . .
H18E H 0.405713 0.003249 0.419999 0.063 Uiso 1 1 calc R U . . .
H18F H 0.331349 0.077839 0.470547 0.063 Uiso 1 1 calc R U . . .
C272 C 0.3464(2) 0.3793(2) 0.0571(2) 0.0461(7) Uani 1 1 d . . . . .
H27D H 0.257707 0.376295 0.076274 0.069 Uiso 1 1 calc R U . . .
H27E H 0.334831 0.373284 -0.009159 0.069 Uiso 1 1 calc R U . . .
H27F H 0.412551 0.449359 0.078853 0.069 Uiso 1 1 calc R U . . .
C23 C 0.5670(2) 0.2922(2) -0.01025(15) 0.0371(5) Uani 1 1 d . . . . .
H23 H 0.490379 0.276814 -0.057383 0.044 Uiso 1 1 calc R U . . .
H1 H 0.789(3) 0.4895(18) 0.3115(16) 0.037(7) Uiso 1 1 d D . . . .

loop_
_atom_site_aniso_label
_atom_site_aniso_U_11
_atom_site_aniso_U_22
_atom_site_aniso_U_33
_atom_site_aniso_U_23
_atom_site_aniso_U_13
_atom_site_aniso_U_12
Sb1 0.01537(6) 0.01349(6) 0.01394(7) 0.00113(4) 0.00122(4) 0.00607(4)
S1 0.0219(2) 0.0165(2) 0.0190(2) 0.00119(16) 0.00352(17) 0.00656(17)
F2 0.0324(7) 0.0542(8) 0.0229(6) -0.0089(6) 0.0058(5) 0.0051(6)
F1 0.0215(6) 0.0509(8) 0.0339(7) 0.0007(6) 0.0039(5) 0.0078(5)
O1 0.0207(6) 0.0150(6) 0.0219(7) 0.0030(5) -0.0006(5) 0.0029(5)
F3 0.0447(8) 0.0339(7) 0.0424(8) 0.0151(6) 0.0105(6) -0.0007(6)
O3 0.0247(7) 0.0277(7) 0.0274(7) 0.0017(6) 0.0004(6) 0.0103(6)
O4 0.0324(8) 0.0292(7) 0.0210(7) -0.0043(6) -0.0011(6) 0.0121(6)
O2 0.0333(8) 0.0167(7) 0.0358(8) 0.0046(6) 0.0136(6) 0.0082(6)
C31 0.0194(9) 0.0165(9) 0.0212(9) 0.0029(7) 0.0032(7) 0.0074(7)
C33 0.0234(9) 0.0251(10) 0.0194(9) 0.0043(8) 0.0027(7) 0.0110(8)
C17 0.0262(10) 0.0211(9) 0.0246(10) 0.0007(8) 0.0075(8) 0.0126(8)
C34 0.0291(10) 0.0226(10) 0.0275(10) 0.0052(8) 0.0062(8) 0.0147(8)
C21 0.0263(10) 0.0265(10) 0.0188(9) 0.0029(8) 0.0054(8) 0.0132(8)
C37 0.0247(10) 0.0191(9) 0.0201(9) 0.0038(7) 0.0022(7) 0.0094(8)
C36 0.0256(10) 0.0184(9) 0.0221(10) -0.0005(7) 0.0024(8) 0.0075(8)
C11 0.0192(9) 0.0230(9) 0.0166(9) 0.0026(7) 0.0039(7) 0.0083(7)
C371 0.0294(10) 0.0206(10) 0.0229(10) -0.0002(8) 0.0011(8) 0.0043(8)
C12 0.0241(10) 0.0268(10) 0.0189(9) 0.0020(8) 0.0044(7) 0.0098(8)
C32 0.0188(9) 0.0179(9) 0.0195(9) 0.0021(7) 0.0044(7) 0.0047(7)
C38 0.0348(11) 0.0222(10) 0.0323(11) -0.0082(8) -0.0069(9) 0.0122(9)
C18 0.0234(10) 0.0232(10) 0.0318(11) 0.0072(8) 0.0011(8) 0.0022(8)
C16 0.0217(9) 0.0291(10) 0.0194(9) 0.0056(8) 0.0007(7) 0.0058(8)
C13 0.0333(11) 0.0335(11) 0.0323(12) 0.0027(9) 0.0130(9) 0.0167(9)
C35 0.0327(11) 0.0196(9) 0.0248(10) -0.0013(8) 0.0058(8) 0.0117(8)
C26 0.0268(10) 0.0306(11) 0.0264(10) 0.0045(8) 0.0059(8) 0.0162(9)
C4 0.0233(10) 0.0275(10) 0.0216(10) 0.0007(8) 0.0021(8) 0.0024(8)
C25 0.0334(12) 0.0528(14) 0.0285(11) 0.0099(10) 0.0129(9) 0.0260(11)
C14 0.0307(11) 0.0477(14) 0.0342(12) 0.0040(10) 0.0164(9) 0.0147(10)
C171 0.0417(13) 0.0280(11) 0.0332(12) -0.0048(9) 0.0118(10) 0.0076(9)
C172 0.0357(12) 0.0305(11) 0.0364(12) 0.0100(9) 0.0148(10) 0.0186(9)
C182 0.0263(11) 0.0296(11) 0.0417(13) 0.0028(10) -0.0017(9) 0.0004(9)
C22 0.0298(11) 0.0395(12) 0.0202(10) 0.0008(9) 0.0022(8) 0.0188(9)
C271 0.0311(12) 0.0507(14) 0.0310(12) 0.0031(10) 0.0009(9) 0.0149(10)
C28 0.0232(10) 0.0372(12) 0.0287(11) 0.0028(9) 0.0068(8) 0.0145(9)
C282 0.0258(11) 0.0349(12) 0.0593(16) 0.0028(11) 0.0103(10) 0.0124(9)
C372 0.0327(11) 0.0276(10) 0.0237(10) 0.0037(8) 0.0097(8) 0.0118(9)
C27 0.0248(11) 0.0640(16) 0.0175(10) -0.0058(10) -0.0001(8) 0.0203(10)
C381 0.0536(15) 0.0393(13) 0.0257(11) -0.0090(10) -0.0072(10) 0.0223(11)
C382 0.0394(13) 0.0224(11) 0.0570(16) -0.0101(10) -0.0097(11) 0.0077(10)
C281 0.0292(11) 0.0386(12) 0.0380(12) 0.0024(10) 0.0010(9) 0.0188(10)
C15 0.0266(11) 0.0390(12) 0.0277(11) 0.0079(9) 0.0107(9) 0.0051(9)
C24 0.0466(14) 0.0651(16) 0.0207(11) 0.0090(10) 0.0111(10) 0.0356(13)
C181 0.0407(13) 0.0315(12) 0.0446(14) 0.0171(10) -0.0066(11) -0.0006(10)
C272 0.0242(11) 0.0446(14) 0.0687(18) -0.0232(13) -0.0046(11) 0.0148(10)
C23 0.0377(12) 0.0605(15) 0.0203(10) -0.0001(10) -0.0003(9) 0.0284(11)

loop_
_atom_type_symbol
_atom_type_description
_atom_type_scat_dispersion_real
_atom_type_scat_dispersion_imag
_atom_type_scat_source
C C 0.0181 0.0091 'International Tables Vol C Tables 4.2.6.8 and 6.1.1.4'
H H 0.0000 0.0000 'International Tables Vol C Tables 4.2.6.8 and 6.1.1.4'
O O 0.0492 0.0322 'International Tables Vol C Tables 4.2.6.8 and 6.1.1.4'
F F 0.0727 0.0534 'International Tables Vol C Tables 4.2.6.8 and 6.1.1.4'
S S 0.3331 0.5567 'International Tables Vol C Tables 4.2.6.8 and 6.1.1.4'
Sb Sb -0.0562 5.8946 'International Tables Vol C Tables 4.2.6.8 and 6.1.1.4'

loop_
_exptl_crystal_face_index_h
_exptl_crystal_face_index_k
_exptl_crystal_face_index_l
_exptl_crystal_face_perp_dist
-1 0 2 0.0323
-1 1 2 0.0358
0 -2 1 0.0324
0 2 -1 0.0401
0 -1 2 0.0279
0 1 -2 0.0398
-1 2 0 0.0425
1 -2 0 0.0544
1 0 0 0.0446
2 -1 -2 0.0545
-1 0 1 0.0305
-1 2 2 0.0346
2 1 -1 0.0314
0 -2 -1 0.0385
0 2 1 0.0305
0 0 1 0.0267
0 0 -1 0.0293
-1 1 -2 0.0338
-2 1 1 0.0323
-2 -1 -2 0.0361

loop_
_geom_angle_atom_site_label_1
_geom_angle_atom_site_label_2
_geom_angle_atom_site_label_3
_geom_angle
_geom_angle_site_symmetry_1
_geom_angle_site_symmetry_3
_geom_angle_publ_flag
O1 Sb1 C31 100.18(6) . . ?
O1 Sb1 C21 105.05(7) . . ?
O1 Sb1 C11 102.67(6) . . ?
C31 Sb1 C11 116.45(7) . . ?
C21 Sb1 C31 107.74(7) . . ?
C21 Sb1 C11 121.60(7) . . ?
O3 S1 O2 114.63(9) . . ?
O3 S1 C4 102.89(9) . . ?
O4 S1 O3 115.59(8) . . ?
O4 S1 O2 114.99(8) . . ?
O4 S1 C4 103.36(9) . . ?
O2 S1 C4 102.84(9) . . ?
Sb1 O1 H1 111.2(18) . . ?
C36 C31 Sb1 118.62(13) . . ?
C32 C31 Sb1 118.94(13) . . ?
C32 C31 C36 121.81(16) . . ?
C34 C33 H33 119.4 . . ?
C34 C33 C32 121.11(18) . . ?
C32 C33 H33 119.4 . . ?
C12 C17 H17 108.1 . . ?
C12 C17 C171 110.83(16) . . ?
C12 C17 C172 111.39(16) . . ?
C171 C17 H17 108.1 . . ?
C171 C17 C172 110.19(17) . . ?
C172 C17 H17 108.1 . . ?
C33 C34 H34 119.7 . . ?
C33 C34 C35 120.60(18) . . ?
C35 C34 H34 119.7 . . ?
C26 C21 Sb1 117.53(14) . . ?
C26 C21 C22 122.19(18) . . ?
C22 C21 Sb1 120.10(14) . . ?
C371 C37 H37 108.2 . . ?
C371 C37 C32 112.00(16) . . ?
C371 C37 C372 108.44(16) . . ?
C32 C37 H37 108.2 . . ?
C32 C37 C372 111.62(15) . . ?
C372 C37 H37 108.2 . . ?
C31 C36 C38 125.00(17) . . ?
C35 C36 C31 117.59(17) . . ?
C35 C36 C38 117.15(17) . . ?
C12 C11 Sb1 119.16(13) . . ?
C12 C11 C16 121.65(17) . . ?
C16 C11 Sb1 119.06(14) . . ?
C37 C371 H37A 109.5 . . ?
C37 C371 H37B 109.5 . . ?
C37 C371 H37C 109.5 . . ?
H37A C371 H37B 109.5 . . ?
H37A C371 H37C 109.5 . . ?
H37B C371 H37C 109.5 . . ?
C11 C12 C17 125.59(17) . . ?
C13 C12 C17 117.21(18) . . ?
C13 C12 C11 117.16(18) . . ?
C31 C32 C37 125.03(16) . . ?
C33 C32 C31 117.41(17) . . ?
C33 C32 C37 117.52(16) . . ?
C36 C38 H38 107.9 . . ?
C36 C38 C381 113.83(18) . . ?
C36 C38 C382 109.97(18) . . ?
C381 C38 H38 107.9 . . ?
C381 C38 C382 109.21(19) . . ?
C382 C38 H38 107.9 . . ?
C16 C18 H18 107.6 . . ?
C16 C18 C182 112.14(17) . . ?
C16 C18 C181 110.77(18) . . ?
C182 C18 H18 107.6 . . ?
C181 C18 H18 107.6 . . ?
C181 C18 C182 111.01(17) . . ?
C11 C16 C18 123.99(18) . . ?
C15 C16 C11 118.24(19) . . ?
C15 C16 C18 117.76(18) . . ?
C12 C13 H13 119.2 . . ?
C14 C13 C12 121.6(2) . . ?
C14 C13 H13 119.2 . . ?
C34 C35 C36 120.98(18) . . ?
C34 C35 H35 119.5 . . ?
C36 C35 H35 119.5 . . ?
C21 C26 C28 126.67(18) . . ?
C25 C26 C21 116.95(18) . . ?
C25 C26 C28 116.37(18) . . ?
F2 C4 S1 111.28(13) . . ?
F2 C4 F1 107.30(17) . . ?
F1 C4 S1 111.68(13) . . ?
F3 C4 S1 111.10(14) . . ?
F3 C4 F2 107.65(16) . . ?
F3 C4 F1 107.63(16) . . ?
C26 C25 H25 119.2 . . ?
C24 C25 C26 121.5(2) . . ?
C24 C25 H25 119.2 . . ?
C13 C14 H14 119.8 . . ?
C15 C14 C13 120.3(2) . . ?
C15 C14 H14 119.8 . . ?
C17 C171 H17A 109.5 . . ?
C17 C171 H17B 109.5 . . ?
C17 C171 H17C 109.5 . . ?
H17A C171 H17B 109.5 . . ?
H17A C171 H17C 109.5 . . ?
H17B C171 H17C 109.5 . . ?
C17 C172 H17D 109.5 . . ?
C17 C172 H17E 109.5 . . ?
C17 C172 H17F 109.5 . . ?
H17D C172 H17E 109.5 . . ?
H17D C172 H17F 109.5 . . ?
H17E C172 H17F 109.5 . . ?
C18 C182 H18A 109.5 . . ?
C18 C182 H18B 109.5 . . ?
C18 C182 H18C 109.5 . . ?
H18A C182 H18B 109.5 . . ?
H18A C182 H18C 109.5 . . ?
H18B C182 H18C 109.5 . . ?
C21 C22 C27 124.21(18) . . ?
C23 C22 C21 118.04(19) . . ?
C23 C22 C27 117.72(18) . . ?
H27A C271 H27B 109.5 . . ?
H27A C271 H27C 109.5 . . ?
H27B C271 H27C 109.5 . . ?
C27 C271 H27A 109.5 . . ?
C27 C271 H27B 109.5 . . ?
C27 C271 H27C 109.5 . . ?
C26 C28 H28 107.9 . . ?
C26 C28 C282 110.95(18) . . ?
C26 C28 C281 111.60(18) . . ?
C282 C28 H28 107.9 . . ?
C282 C28 C281 110.43(18) . . ?
C281 C28 H28 107.9 . . ?
C28 C282 H28A 109.5 . . ?
C28 C282 H28B 109.5 . . ?
C28 C282 H28C 109.5 . . ?
H28A C282 H28B 109.5 . . ?
H28A C282 H28C 109.5 . . ?
H28B C282 H28C 109.5 . . ?
C37 C372 H37D 109.5 . . ?
C37 C372 H37E 109.5 . . ?
C37 C372 H37F 109.5 . . ?
H37D C372 H37E 109.5 . . ?
H37D C372 H37F 109.5 . . ?
H37E C372 H37F 109.5 . . ?
C22 C27 C271 111.93(18) . . ?
C22 C27 H27 108.3 . . ?
C22 C27 C272 109.7(2) . . ?
C271 C27 H27 108.3 . . ?
C272 C27 C271 110.28(17) . . ?
C272 C27 H27 108.3 . . ?
C38 C381 H38A 109.5 . . ?
C38 C381 H38B 109.5 . . ?
C38 C381 H38C 109.5 . . ?
H38A C381 H38B 109.5 . . ?
H38A C381 H38C 109.5 . . ?
H38B C381 H38C 109.5 . . ?
C38 C382 H38D 109.5 . . ?
C38 C382 H38E 109.5 . . ?
C38 C382 H38F 109.5 . . ?
H38D C382 H38E 109.5 . . ?
H38D C382 H38F 109.5 . . ?
H38E C382 H38F 109.5 . . ?
C28 C281 H28D 109.5 . . ?
C28 C281 H28E 109.5 . . ?
C28 C281 H28F 109.5 . . ?
H28D C281 H28E 109.5 . . ?
H28D C281 H28F 109.5 . . ?
H28E C281 H28F 109.5 . . ?
C16 C15 H15 119.6 . . ?
C14 C15 C16 120.8(2) . . ?
C14 C15 H15 119.6 . . ?
C25 C24 H24 119.8 . . ?
C25 C24 C23 120.3(2) . . ?
C23 C24 H24 119.8 . . ?
C18 C181 H18D 109.5 . . ?
C18 C181 H18E 109.5 . . ?
C18 C181 H18F 109.5 . . ?
H18D C181 H18E 109.5 . . ?
H18D C181 H18F 109.5 . . ?
H18E C181 H18F 109.5 . . ?
C27 C272 H27D 109.5 . . ?
C27 C272 H27E 109.5 . . ?
C27 C272 H27F 109.5 . . ?
H27D C272 H27E 109.5 . . ?
H27D C272 H27F 109.5 . . ?
H27E C272 H27F 109.5 . . ?
C22 C23 H23 119.5 . . ?
C24 C23 C22 120.9(2) . . ?
C24 C23 H23 119.5 . . ?

loop_
_geom_bond_atom_site_label_1
_geom_bond_atom_site_label_2
_geom_bond_distance
_geom_bond_site_symmetry_2
_geom_bond_publ_flag
Sb1 O1 1.9198(12) . ?
Sb1 C31 2.1401(17) . ?
Sb1 C21 2.1402(19) . ?
Sb1 C11 2.1551(18) . ?
S1 O3 1.4414(14) . ?
S1 O4 1.4381(14) . ?
S1 O2 1.4475(13) . ?
S1 C4 1.828(2) . ?
F2 C4 1.335(2) . ?
F1 C4 1.338(2) . ?
O1 H1 0.807(17) . ?
F3 C4 1.330(2) . ?
C31 C36 1.413(3) . ?
C31 C32 1.413(3) . ?
C33 H33 0.9500 . ?
C33 C34 1.382(3) . ?
C33 C32 1.400(3) . ?
C17 H17 1.0000 . ?
C17 C12 1.513(3) . ?
C17 C171 1.527(3) . ?
C17 C172 1.538(3) . ?
C34 H34 0.9500 . ?
C34 C35 1.383(3) . ?
C21 C26 1.406(3) . ?
C21 C22 1.412(3) . ?
C37 H37 1.0000 . ?
C37 C371 1.516(3) . ?
C37 C32 1.521(3) . ?
C37 C372 1.544(3) . ?
C36 C38 1.520(3) . ?
C36 C35 1.399(3) . ?
C11 C12 1.409(3) . ?
C11 C16 1.411(3) . ?
C371 H37A 0.9800 . ?
C371 H37B 0.9800 . ?
C371 H37C 0.9800 . ?
C12 C13 1.397(3) . ?
C38 H38 1.0000 . ?
C38 C381 1.533(3) . ?
C38 C382 1.534(3) . ?
C18 H18 1.0000 . ?
C18 C16 1.514(3) . ?
C18 C182 1.528(3) . ?
C18 C181 1.528(3) . ?
C16 C15 1.391(3) . ?
C13 H13 0.9500 . ?
C13 C14 1.381(3) . ?
C35 H35 0.9500 . ?
C26 C25 1.400(3) . ?
C26 C28 1.524(3) . ?
C25 H25 0.9500 . ?
C25 C24 1.382(3) . ?
C14 H14 0.9500 . ?
C14 C15 1.379(3) . ?
C171 H17A 0.9800 . ?
C171 H17B 0.9800 . ?
C171 H17C 0.9800 . ?
C172 H17D 0.9800 . ?
C172 H17E 0.9800 . ?
C172 H17F 0.9800 . ?
C182 H18A 0.9800 . ?
C182 H18B 0.9800 . ?
C182 H18C 0.9800 . ?
C22 C27 1.515(3) . ?
C22 C23 1.386(3) . ?
C271 H27A 0.9800 . ?
C271 H27B 0.9800 . ?
C271 H27C 0.9800 . ?
C271 C27 1.548(3) . ?
C28 H28 1.0000 . ?
C28 C282 1.528(3) . ?
C28 C281 1.534(3) . ?
C282 H28A 0.9800 . ?
C282 H28B 0.9800 . ?
C282 H28C 0.9800 . ?
C372 H37D 0.9800 . ?
C372 H37E 0.9800 . ?
C372 H37F 0.9800 . ?
C27 H27 1.0000 . ?
C27 C272 1.531(3) . ?
C381 H38A 0.9800 . ?
C381 H38B 0.9800 . ?
C381 H38C 0.9800 . ?
C382 H38D 0.9800 . ?
C382 H38E 0.9800 . ?
C382 H38F 0.9800 . ?
C281 H28D 0.9800 . ?
C281 H28E 0.9800 . ?
C281 H28F 0.9800 . ?
C15 H15 0.9500 . ?
C24 H24 0.9500 . ?
C24 C23 1.383(3) . ?
C181 H18D 0.9800 . ?
C181 H18E 0.9800 . ?
C181 H18F 0.9800 . ?
C272 H27D 0.9800 . ?
C272 H27E 0.9800 . ?
C272 H27F 0.9800 . ?
C23 H23 0.9500 . ?

loop_
_geom_torsion_atom_site_label_1
_geom_torsion_atom_site_label_2
_geom_torsion_atom_site_label_3
_geom_torsion_atom_site_label_4
_geom_torsion
_geom_torsion_site_symmetry_1
_geom_torsion_site_symmetry_2
_geom_torsion_site_symmetry_3
_geom_torsion_site_symmetry_4
_geom_torsion_publ_flag
Sb1 C31 C36 C38 -22.4(3) . . . . ?
Sb1 C31 C36 C35 163.62(14) . . . . ?
Sb1 C31 C32 C33 -163.05(14) . . . . ?
Sb1 C31 C32 C37 19.4(2) . . . . ?
Sb1 C21 C26 C25 177.18(16) . . . . ?
Sb1 C21 C26 C28 -1.3(3) . . . . ?
Sb1 C21 C22 C27 6.7(3) . . . . ?
Sb1 C21 C22 C23 -175.15(17) . . . . ?
Sb1 C11 C12 C17 10.6(3) . . . . ?
Sb1 C11 C12 C13 -171.71(14) . . . . ?
Sb1 C11 C16 C18 -10.0(2) . . . . ?
Sb1 C11 C16 C15 171.51(14) . . . . ?
O3 S1 C4 F2 -63.53(16) . . . . ?
O3 S1 C4 F1 176.58(13) . . . . ?
O3 S1 C4 F3 56.40(15) . . . . ?
O4 S1 C4 F2 175.82(14) . . . . ?
O4 S1 C4 F1 55.93(15) . . . . ?
O4 S1 C4 F3 -64.25(15) . . . . ?
O2 S1 C4 F2 55.85(16) . . . . ?
O2 S1 C4 F1 -64.04(15) . . . . ?
O2 S1 C4 F3 175.78(13) . . . . ?
C31 C36 C38 C381 123.4(2) . . . . ?
C31 C36 C38 C382 -113.7(2) . . . . ?
C31 C36 C35 C34 1.4(3) . . . . ?
C33 C34 C35 C36 3.5(3) . . . . ?
C17 C12 C13 C14 176.7(2) . . . . ?
C34 C33 C32 C31 -2.6(3) . . . . ?
C34 C33 C32 C37 175.16(17) . . . . ?
C21 C26 C25 C24 -2.6(3) . . . . ?
C21 C26 C28 C282 -118.1(2) . . . . ?
C21 C26 C28 C281 118.3(2) . . . . ?
C21 C22 C27 C271 -123.5(2) . . . . ?
C21 C22 C27 C272 113.8(2) . . . . ?
C21 C22 C23 C24 -1.3(4) . . . . ?
C36 C31 C32 C33 7.7(3) . . . . ?
C36 C31 C32 C37 -169.84(18) . . . . ?
C11 C12 C13 C14 -1.2(3) . . . . ?
C11 C16 C15 C14 1.5(3) . . . . ?
C371 C37 C32 C31 -117.59(19) . . . . ?
C371 C37 C32 C33 64.9(2) . . . . ?
C12 C11 C16 C18 174.10(18) . . . . ?
C12 C11 C16 C15 -4.3(3) . . . . ?
C12 C13 C14 C15 -1.6(3) . . . . ?
C32 C31 C36 C38 166.83(19) . . . . ?
C32 C31 C36 C35 -7.2(3) . . . . ?
C32 C33 C34 C35 -2.9(3) . . . . ?
C38 C36 C35 C34 -173.02(19) . . . . ?
C18 C16 C15 C14 -177.03(19) . . . . ?
C16 C11 C12 C17 -173.52(18) . . . . ?
C16 C11 C12 C13 4.1(3) . . . . ?
C13 C14 C15 C16 1.4(3) . . . . ?
C35 C36 C38 C381 -62.6(2) . . . . ?
C35 C36 C38 C382 60.3(2) . . . . ?
C26 C21 C22 C27 -178.3(2) . . . . ?
C26 C21 C22 C23 -0.2(3) . . . . ?
C26 C25 C24 C23 1.2(4) . . . . ?
C25 C26 C28 C282 63.4(3) . . . . ?
C25 C26 C28 C281 -60.2(3) . . . . ?
C25 C24 C23 C22 0.8(4) . . . . ?
C171 C17 C12 C11 -111.3(2) . . . . ?
C171 C17 C12 C13 71.0(2) . . . . ?
C172 C17 C12 C11 125.6(2) . . . . ?
C172 C17 C12 C13 -52.1(2) . . . . ?
C182 C18 C16 C11 -127.0(2) . . . . ?
C182 C18 C16 C15 51.4(3) . . . . ?
C22 C21 C26 C25 2.1(3) . . . . ?
C22 C21 C26 C28 -176.4(2) . . . . ?
C28 C26 C25 C24 176.0(2) . . . . ?
C372 C37 C32 C31 120.6(2) . . . . ?
C372 C37 C32 C33 -56.9(2) . . . . ?
C27 C22 C23 C24 177.0(2) . . . . ?
C181 C18 C16 C11 108.3(2) . . . . ?
C181 C18 C16 C15 -73.2(2) . . . . ?
C23 C22 C27 C271 58.4(3) . . . . ?
C23 C22 C27 C272 -64.4(3) . . . . ?

loop_
_exptl_oxdiff_crystal_face_indexfrac_h
_exptl_oxdiff_crystal_face_indexfrac_k
_exptl_oxdiff_crystal_face_indexfrac_l
_exptl_oxdiff_crystal_face_x
_exptl_oxdiff_crystal_face_y
_exptl_oxdiff_crystal_face_z
-1.0005 0.0020 2.0014 0.0313 0.1386 0.1958
-1.0007 1.0017 2.0019 -0.0092 0.0341 0.2553
-0.0000 -1.9987 0.9997 0.0246 0.2641 -0.0507
0.0000 1.9987 -0.9997 -0.0246 -0.2641 0.0507
-0.0006 -0.9983 2.0010 -0.0724 0.2146 0.0772
0.0006 0.9983 -2.0010 0.0724 -0.2146 -0.0772
-1.0001 2.0000 0.0009 0.0632 -0.1804 0.1781
1.0001 -2.0000 -0.0009 -0.0632 0.1804 -0.1781
0.9998 -0.0007 0.0001 -0.1442 -0.0286 -0.0590
2.0004 -1.0024 -2.0018 -0.1350 -0.0627 -0.3143
-1.0001 0.0013 1.0006 0.0877 0.0836 0.1274
-1.0009 2.0014 2.0025 -0.0497 -0.0704 0.3149
1.9997 0.9977 -1.0000 -0.2724 -0.2167 -0.1268
0.0007 -2.0000 -1.0018 0.1375 0.1540 -0.1875
-0.0007 2.0000 1.0018 -0.1375 -0.1540 0.1875
-0.0004 0.0007 1.0008 -0.0564 0.0550 0.0684
0.0004 -0.0007 -1.0008 0.0564 -0.0550 -0.0684
-0.9992 0.9990 -2.0011 0.2165 -0.1860 -0.0183
-2.0001 1.0017 1.0010 0.1914 0.0077 0.2459
-1.9986 -0.9997 -2.0023 0.4417 0.0517 -0.0784
